data_7249434
loop_
_publ_author_name
'Valdivieso, Jorge P.'
'Erickson, Alexander N.'
'Gardinier, James R.'

_publ_section_title
;
 Group 7 carbonyl complexes of a PNN-heteroscorpionate ligand
;
_journal_issue 43
_journal_name_full 'RSC Advances'
_journal_page_first 31502
_journal_page_last 31516
_journal_paper_doi 10.1039/D4RA05287K
_journal_volume 14
_journal_year 2024
_chemical_formula_moiety 'C28 H25 F3 Mn0.5 N4 O4 P S'
_chemical_formula_sum 'C28 H25 F3 Mn0.5 N4 O4 P S'
_chemical_formula_weight 629.02
_space_group_crystal_system triclinic
_space_group_IT_number 2
_space_group_name_Hall '-P 1'
_space_group_name_H-M_alt 'P -1'
_atom_sites_solution_hydrogens geom
_atom_sites_solution_primary direct
_audit_creation_date 2024-03-20
_audit_creation_method
;
Olex2 1.5
(compiled 2024.02.16 svn.r378c4104 for OlexSys, GUI svn.r6928)
;
_audit_update_record
;
2024-07-17 deposited with the CCDC.	2024-09-24 downloaded from the CCDC.
;
_cell_angle_alpha 64.443(3)
_cell_angle_beta 85.597(3)
_cell_angle_gamma 88.991(3)
_cell_formula_units_Z 2
_cell_length_a 9.3815(3)
_cell_length_b 12.9857(4)
_cell_length_c 13.0750(5)
_cell_measurement_reflns_used 11411
_cell_measurement_temperature 99.9(3)
_cell_measurement_theta_max 70.5590
_cell_measurement_theta_min 3.9770
_cell_volume 1432.56(9)
_computing_cell_refinement 'CrysAlisPro 1.171.39.46 (Rigaku OD, 2018)'
_computing_data_collection 'CrysAlisPro 1.171.39.46 (Rigaku OD, 2018)'
_computing_data_reduction 'CrysAlisPro 1.171.39.46 (Rigaku OD, 2018)'
_computing_molecular_graphics 'Olex2 1.5 (Dolomanov et al., 2009)'
_computing_publication_material 'Olex2 1.5 (Dolomanov et al., 2009)'
_computing_structure_refinement 'SHELXL 2018/1 (Sheldrick, 2015)'
_computing_structure_solution 'SHELXS  (Sheldrick, 2008)'
_diffrn_ambient_environment N~2~
_diffrn_ambient_temperature 99.9(3)
_diffrn_detector 'CCD plate'
_diffrn_detector_area_resol_mean 10.3756
_diffrn_detector_type Atlas
_diffrn_measured_fraction_theta_full 0.991
_diffrn_measured_fraction_theta_max 0.991
_diffrn_measurement_details
;
List of Runs (angles in degrees, time in seconds):

  # Type    Start    End  Width  t~exp~   \w     \q     \k     \f   Frames
#--------------------------------------------------------------------------
  1  \w   -115.00 -67.00   1.00    1.98    --  -42.46-134.00 106.00   48
  2  \w    -67.00  32.00   1.00    1.98    --  -42.46  37.00 120.00   99
  3  \w   -117.00 -18.00   1.00    1.98    --  -42.46 -37.00 -60.00   99
  4  \w     18.00 117.00   1.00    1.98    --   42.46  37.00-180.00   99
  5  \w     29.00 104.00   1.00    1.98    --   42.46-135.00 -73.00   75
  6  \w     94.00 173.00   1.00    7.91    --  100.00 125.00 -90.00   79
  7  \w     17.00 110.00   1.00    7.91    --  100.00 -94.00 120.00   93
  8  \w     27.00 118.00   1.00    7.91    --  100.00-125.00  90.00   91
  9  \w     17.00 110.00   1.00    7.91    --  100.00 -94.00 -60.00   93
 10  \w     74.00 173.00   1.00    7.91    --  100.00  45.00  90.00   99
 11  \w     71.00 172.00   1.00    7.91    --  100.00  61.00  30.00  101
 12  \w     28.00 129.00   1.00    7.91    --  100.00 -61.00 -30.00  101
 13  \w     27.00 118.00   1.00    7.91    --  100.00-125.00-120.00   91
 14  \w     71.00 172.00   1.00    7.91    --  100.00  61.00   0.00  101
 15  \w     24.00 133.00   1.00    7.91    --  100.00 -77.00-180.00  109
 16  \w     71.00 172.00   1.00    7.91    --  100.00  61.00 -30.00  101
 17  \w     67.00 176.00   1.00    7.91    --  100.00  77.00-120.00  109
 18  \w   -119.00 -10.00   1.00    1.98    --  -42.46 -77.00-150.00  109
 19  \w   -115.00 -14.00   1.00    1.98    --  -42.46 -57.00  60.00  101
 20  \w   -119.00 -10.00   1.00    1.98    --  -42.46 -77.00  30.00  109
 21  \w   -119.00 -10.00   1.00    1.98    --  -42.46 -77.00 -60.00  109
 22  \w     23.00  98.00   1.00    1.98    --   42.46-125.00  30.00   75
 23  \w     71.00 172.00   1.00    7.91    --  100.00  61.00 120.00  101
 24  \w     67.00 169.00   1.00    7.91    --  100.00  77.00  30.00  102
 25  \w     72.00 176.00   1.00    7.91    --  100.00  30.00-180.00  104
 26  \w     71.00 172.00   1.00    7.91    --  100.00  61.00  90.00  101
 27  \w     71.00 172.00   1.00    7.91    --  100.00  61.00-180.00  101
 28  \w     67.00 176.00   1.00    7.91    --  100.00  77.00 -90.00  109
 29  \w     71.00 172.00   1.00    7.91    --  100.00  61.00-150.00  101
;
_diffrn_measurement_device 'four-circle diffractometer'
_diffrn_measurement_device_type 'SuperNova, Dual, Cu at home/near, Atlas'
_diffrn_measurement_method '\w scans'
_diffrn_orient_matrix_type 'CrysAlisPro convention (1999,Acta A55,543-557)'
_diffrn_orient_matrix_UB_11 -0.0312100000
_diffrn_orient_matrix_UB_12 0.1143865000
_diffrn_orient_matrix_UB_13 -0.1002182000
_diffrn_orient_matrix_UB_21 -0.0560803000
_diffrn_orient_matrix_UB_22 0.0479741000
_diffrn_orient_matrix_UB_23 0.0843475000
_diffrn_orient_matrix_UB_31 0.1517067000
_diffrn_orient_matrix_UB_32 0.0437272000
_diffrn_orient_matrix_UB_33 -0.0003430000
_diffrn_radiation_monochromator mirror
_diffrn_radiation_probe x-ray
_diffrn_radiation_type 'Cu K\a'
_diffrn_radiation_wavelength 1.54184
_diffrn_reflns_av_R_equivalents 0.0371
_diffrn_reflns_av_unetI/netI 0.0252
_diffrn_reflns_Laue_measured_fraction_full 0.991
_diffrn_reflns_Laue_measured_fraction_max 0.991
_diffrn_reflns_limit_h_max 11
_diffrn_reflns_limit_h_min -11
_diffrn_reflns_limit_k_max 15
_diffrn_reflns_limit_k_min -15
_diffrn_reflns_limit_l_max 15
_diffrn_reflns_limit_l_min -15
_diffrn_reflns_number 26350
_diffrn_reflns_point_group_measured_fraction_full 0.991
_diffrn_reflns_point_group_measured_fraction_max 0.991
_diffrn_reflns_theta_full 70.537
_diffrn_reflns_theta_max 70.537
_diffrn_reflns_theta_min 3.758
_diffrn_source 'micro-focus sealed X-ray tube'
_diffrn_source_type 'SuperNova (Cu) X-ray Source'
_exptl_absorpt_coefficient_mu 3.781
_exptl_absorpt_correction_T_max 0.881
_exptl_absorpt_correction_T_min 0.566
_exptl_absorpt_correction_type gaussian
_exptl_absorpt_process_details
;
CrysAlisPro 1.171.39.46 (Rigaku Oxford Diffraction, 2018)
Numerical absorption correction based on gaussian integration over
			a multifaceted crystal model
Empirical absorption correction using spherical harmonics,
 implemented in SCALE3 ABSPACK scaling algorithm.
;
_exptl_crystal_colour colourless
_exptl_crystal_colour_primary colourless
_exptl_crystal_density_diffrn 1.458
_exptl_crystal_density_method 'not measured'
_exptl_crystal_description block
_exptl_crystal_F_000 647
_exptl_crystal_size_max 0.148
_exptl_crystal_size_mid 0.095
_exptl_crystal_size_min 0.06
_refine_diff_density_max 0.369
_refine_diff_density_min -0.349
_refine_diff_density_rms 0.048
_refine_ls_extinction_method none
_refine_ls_goodness_of_fit_ref 1.042
_refine_ls_hydrogen_treatment constr
_refine_ls_matrix_type full
_refine_ls_number_parameters 378
_refine_ls_number_reflns 5431
_refine_ls_number_restraints 0
_refine_ls_restrained_S_all 1.042
_refine_ls_R_factor_all 0.0340
_refine_ls_R_factor_gt 0.0307
_refine_ls_shift/su_max 0.001
_refine_ls_shift/su_mean 0.000
_refine_ls_structure_factor_coef Fsqd
_refine_ls_weighting_details 'w=1/[\s^2^(Fo^2^)+(0.0438P)^2^+0.5294P] where P=(Fo^2^+2Fc^2^)/3'
_refine_ls_weighting_scheme calc
_refine_ls_wR_factor_gt 0.0785
_refine_ls_wR_factor_ref 0.0815
_reflns_Friedel_coverage 0.000
_reflns_number_gt 5009
_reflns_number_total 5431
_reflns_threshold_expression 'I > 2\s(I)'
_cod_data_source_file d4ra05287k3.cif
_cod_data_source_block 4_CH3CN_H2O_gard25q
_cod_original_cell_volume 1432.55(9)
_cod_original_formula_sum 'C28 H25 F3 Mn0.50 N4 O4 P S'
_cod_database_code 7249434
_shelx_shelxl_version_number 2018/1
_chemical_oxdiff_formula C28H25N4F3O3PMnS
_shelx_space_group_comment
;
The symmetry employed for this shelxl refinement is uniquely defined
by the following loop, which should always be used as a source of
symmetry information in preference to the above space-group names.
They are only intended as comments.
;
_shelx_estimated_absorpt_t_max 0.805
_shelx_estimated_absorpt_t_min 0.605
_olex2_refinement_description
;
1. Fixed Uiso
 At 1.2 times of:
  All C(H) groups
 At 1.5 times of:
  All C(H,H,H) groups
2.a Ternary CH refined with riding coordinates:
 C7(H7)
2.b Aromatic/amide H refined with riding coordinates:
 C3(H3), C4(H4), C5(H5), C6(H6), C11(H11), C12(H12), C13(H13), C21(H21),
 C22(H22), C23(H23), C32(H32), C33(H33), C35(H35), C36(H36), C42(H42), C43(H43),
  C45(H45), C46(H46)
2.c Idealised Me refined as rotating group:
 C37(H37A,H37B,H37C), C47(H47A,H47B,H47C)
;
_olex2_submission_original_sample_id gard25q
_olex2_submission_special_instructions 'No special instructions were received'
_oxdiff_exptl_absorpt_empirical_details
;
Empirical correction (ABSPACK) includes:
- Absorption correction using spherical harmonics
- Frame scaling
;
_oxdiff_exptl_absorpt_empirical_full_max 1.264
_oxdiff_exptl_absorpt_empirical_full_min 0.847

loop_
_space_group_symop_operation_xyz
'x, y, z'
'-x, -y, -z'

loop_
_atom_site_label
_atom_site_type_symbol
_atom_site_fract_x
_atom_site_fract_y
_atom_site_fract_z
_atom_site_U_iso_or_equiv
_atom_site_adp_type
_atom_site_occupancy
_atom_site_site_symmetry_order
_atom_site_calc_flag
_atom_site_refinement_flags_posn
_atom_site_refinement_flags_adp
_atom_site_refinement_flags_occupancy
_atom_site_disorder_assembly
_atom_site_disorder_group
Mn1 Mn 0.500000 0.500000 0.500000 0.01565(9) Uani 1 2 d S . P . .
S2 S 0.63312(4) 0.24050(3) 0.62568(3) 0.01965(10) Uani 1 1 d . . . . .
P1 P 0.44702(4) 0.53750(3) 0.74640(3) 0.01667(10) Uani 1 1 d . . . . .
F1 F 0.53723(16) 0.14233(11) 0.84104(10) 0.0508(4) Uani 1 1 d . . . . .
F2 F 0.76191(16) 0.18254(12) 0.81359(11) 0.0512(3) Uani 1 1 d . . . . .
F3 F 0.68121(15) 0.04115(10) 0.78988(11) 0.0450(3) Uani 1 1 d . . . . .
O1 O 0.42385(12) 0.54757(9) 0.62993(9) 0.0177(2) Uani 1 1 d . . . . .
O2 O 0.59473(13) 0.34793(10) 0.62982(10) 0.0240(3) Uani 1 1 d . . . . .
O3 O 0.51895(13) 0.18768(10) 0.59751(11) 0.0277(3) Uani 1 1 d . . . . .
O4 O 0.77093(13) 0.24012(12) 0.57082(12) 0.0310(3) Uani 1 1 d . . . . .
N11 N 0.77742(14) 0.67198(11) 0.49495(12) 0.0186(3) Uani 1 1 d . . . . .
N12 N 0.72593(15) 0.58800(11) 0.47062(12) 0.0193(3) Uani 1 1 d . . . . .
N21 N 0.73960(15) 0.79522(12) 0.58861(12) 0.0201(3) Uani 1 1 d . . . . .
N22 N 0.86688(16) 0.81756(14) 0.61879(16) 0.0321(4) Uani 1 1 d . . . . .
C1 C 0.63205(17) 0.51173(14) 0.77725(14) 0.0185(3) Uani 1 1 d . . . . .
C2 C 0.74009(17) 0.58412(14) 0.70193(14) 0.0190(3) Uani 1 1 d . . . . .
C3 C 0.88259(18) 0.55861(15) 0.72539(15) 0.0220(3) Uani 1 1 d . . . . .
H3 H 0.955248 0.605723 0.675694 0.026 Uiso 1 1 calc R U . . .
C4 C 0.91689(19) 0.46360(15) 0.82219(15) 0.0258(4) Uani 1 1 d . . . . .
H4 H 1.012191 0.447713 0.836978 0.031 Uiso 1 1 calc R U . . .
C5 C 0.8101(2) 0.39252(15) 0.89665(15) 0.0262(4) Uani 1 1 d . . . . .
H5 H 0.833417 0.329193 0.961612 0.031 Uiso 1 1 calc R U . . .
C6 C 0.66834(19) 0.41606(15) 0.87407(14) 0.0231(3) Uani 1 1 d . . . . .
H6 H 0.596569 0.367778 0.923766 0.028 Uiso 1 1 calc R U . . .
C7 C 0.70555(17) 0.68547(13) 0.59193(14) 0.0180(3) Uani 1 1 d . . . . .
H7 H 0.602326 0.682949 0.585832 0.022 Uiso 1 1 calc R U . . .
C11 C 0.91222(18) 0.70435(15) 0.44803(15) 0.0232(3) Uani 1 1 d . . . . .
H11 H 0.968967 0.758533 0.455195 0.028 Uiso 1 1 calc R U . . .
C12 C 0.94954(19) 0.64262(17) 0.38811(16) 0.0279(4) Uani 1 1 d . . . . .
H12 H 1.035064 0.646967 0.345360 0.033 Uiso 1 1 calc R U . . .
C13 C 0.83145(18) 0.57165(16) 0.40503(16) 0.0254(4) Uani 1 1 d . . . . .
H13 H 0.826870 0.519303 0.374287 0.030 Uiso 1 1 calc R U . . .
C14 C 0.6546(2) 0.14718(16) 0.77568(16) 0.0305(4) Uani 1 1 d . . . . .
C21 C 0.6512(2) 0.88541(15) 0.55892(15) 0.0257(4) Uani 1 1 d . . . . .
H21 H 0.559390 0.888694 0.535592 0.031 Uiso 1 1 calc R U . . .
C22 C 0.7221(2) 0.97038(15) 0.56965(16) 0.0284(4) Uani 1 1 d . . . . .
H22 H 0.689532 1.042908 0.555880 0.034 Uiso 1 1 calc R U . . .
C23 C 0.8544(2) 0.92438(16) 0.60589(17) 0.0295(4) Uani 1 1 d . . . . .
H23 H 0.926226 0.964245 0.619564 0.035 Uiso 1 1 calc R U . . .
C31 C 0.39886(17) 0.66670(14) 0.75745(13) 0.0194(3) Uani 1 1 d . . . . .
C32 C 0.28297(19) 0.72690(16) 0.70062(15) 0.0256(4) Uani 1 1 d . . . . .
H32 H 0.232611 0.699923 0.658326 0.031 Uiso 1 1 calc R U . . .
C33 C 0.2429(2) 0.82726(16) 0.70731(17) 0.0306(4) Uani 1 1 d . . . . .
H33 H 0.164943 0.866721 0.669565 0.037 Uiso 1 1 calc R U . . .
C34 C 0.3167(2) 0.87022(15) 0.76926(16) 0.0287(4) Uani 1 1 d . . . . .
C35 C 0.4320(2) 0.80924(16) 0.82582(16) 0.0289(4) Uani 1 1 d . . . . .
H35 H 0.482285 0.836351 0.868050 0.035 Uiso 1 1 calc R U . . .
C36 C 0.47333(19) 0.70844(15) 0.82027(14) 0.0236(3) Uani 1 1 d . . . . .
H36 H 0.550826 0.668722 0.858550 0.028 Uiso 1 1 calc R U . . .
C37 C 0.2760(2) 0.98228(17) 0.7714(2) 0.0426(5) Uani 1 1 d . . . . .
H37A H 0.281006 0.976004 0.846925 0.064 Uiso 1 1 calc R U . . .
H37B H 0.180355 1.000701 0.748901 0.064 Uiso 1 1 calc R U . . .
H37C H 0.340835 1.041420 0.719712 0.064 Uiso 1 1 calc R U . . .
C41 C 0.33950(17) 0.42334(14) 0.85341(14) 0.0204(3) Uani 1 1 d . . . . .
C42 C 0.3191(2) 0.32480(15) 0.83859(15) 0.0266(4) Uani 1 1 d . . . . .
H42 H 0.364045 0.317949 0.775954 0.032 Uiso 1 1 calc R U . . .
C43 C 0.2319(2) 0.23701(16) 0.91719(17) 0.0323(4) Uani 1 1 d . . . . .
H43 H 0.218612 0.171634 0.906476 0.039 Uiso 1 1 calc R U . . .
C44 C 0.16354(19) 0.24484(16) 1.01219(15) 0.0294(4) Uani 1 1 d . . . . .
C45 C 0.18593(19) 0.34270(17) 1.02709(15) 0.0286(4) Uani 1 1 d . . . . .
H45 H 0.142383 0.348717 1.090585 0.034 Uiso 1 1 calc R U . . .
C46 C 0.27230(19) 0.43173(16) 0.94871(14) 0.0249(4) Uani 1 1 d . . . . .
H46 H 0.285496 0.497034 0.959575 0.030 Uiso 1 1 calc R U . . .
C47 C 0.0652(2) 0.15024(19) 1.09451(19) 0.0425(5) Uani 1 1 d . . . . .
H47A H 0.120910 0.087384 1.141911 0.064 Uiso 1 1 calc R U . . .
H47B H 0.004892 0.125415 1.053087 0.064 Uiso 1 1 calc R U . . .
H47C H 0.007126 0.177580 1.141026 0.064 Uiso 1 1 calc R U . . .

loop_
_atom_site_aniso_label
_atom_site_aniso_U_11
_atom_site_aniso_U_22
_atom_site_aniso_U_33
_atom_site_aniso_U_23
_atom_site_aniso_U_13
_atom_site_aniso_U_12
Mn1 0.01435(18) 0.01709(17) 0.01688(17) -0.00861(14) -0.00114(13) -0.00063(13)
S2 0.0166(2) 0.01975(19) 0.0236(2) -0.01006(16) -0.00314(15) 0.00040(15)
P1 0.0139(2) 0.01971(19) 0.01787(19) -0.00951(15) -0.00127(15) 0.00022(15)
F1 0.0584(9) 0.0470(7) 0.0289(6) -0.0014(5) 0.0072(6) 0.0141(6)
F2 0.0628(9) 0.0486(7) 0.0446(7) -0.0181(6) -0.0314(7) 0.0047(6)
F3 0.0629(9) 0.0242(6) 0.0448(7) -0.0104(5) -0.0169(6) 0.0155(6)
O1 0.0156(5) 0.0214(5) 0.0184(5) -0.0105(4) -0.0017(4) -0.0004(4)
O2 0.0296(7) 0.0202(6) 0.0225(6) -0.0090(5) -0.0059(5) 0.0043(5)
O3 0.0223(6) 0.0249(6) 0.0378(7) -0.0144(5) -0.0086(5) -0.0016(5)
O4 0.0183(6) 0.0379(7) 0.0398(7) -0.0201(6) 0.0001(5) 0.0015(5)
N11 0.0157(7) 0.0191(6) 0.0232(7) -0.0114(6) -0.0001(5) -0.0020(5)
N12 0.0167(7) 0.0205(6) 0.0242(7) -0.0128(6) -0.0022(5) -0.0017(5)
N21 0.0167(7) 0.0199(7) 0.0271(7) -0.0130(6) -0.0027(5) 0.0002(5)
N22 0.0192(8) 0.0303(8) 0.0554(10) -0.0255(8) -0.0097(7) -0.0004(6)
C1 0.0171(8) 0.0220(8) 0.0205(7) -0.0127(6) -0.0039(6) 0.0026(6)
C2 0.0181(8) 0.0215(8) 0.0226(8) -0.0140(7) -0.0036(6) 0.0015(6)
C3 0.0164(8) 0.0256(8) 0.0279(8) -0.0151(7) -0.0024(6) 0.0009(6)
C4 0.0196(9) 0.0314(9) 0.0317(9) -0.0177(8) -0.0091(7) 0.0075(7)
C5 0.0280(9) 0.0264(8) 0.0255(8) -0.0115(7) -0.0101(7) 0.0085(7)
C6 0.0244(9) 0.0246(8) 0.0218(8) -0.0111(7) -0.0039(7) 0.0015(7)
C7 0.0143(8) 0.0191(7) 0.0227(8) -0.0109(6) -0.0014(6) -0.0015(6)
C11 0.0161(8) 0.0261(8) 0.0288(9) -0.0133(7) 0.0009(7) -0.0048(7)
C12 0.0157(8) 0.0399(10) 0.0334(9) -0.0216(8) 0.0040(7) -0.0048(7)
C13 0.0179(8) 0.0336(9) 0.0331(9) -0.0226(8) -0.0003(7) -0.0009(7)
C14 0.0346(10) 0.0254(9) 0.0315(9) -0.0116(8) -0.0087(8) 0.0074(8)
C21 0.0248(9) 0.0240(8) 0.0317(9) -0.0146(7) -0.0079(7) 0.0049(7)
C22 0.0343(10) 0.0216(8) 0.0334(9) -0.0152(7) -0.0061(8) 0.0027(7)
C23 0.0259(9) 0.0271(9) 0.0426(10) -0.0212(8) -0.0046(8) -0.0046(7)
C31 0.0168(8) 0.0218(8) 0.0193(7) -0.0091(6) 0.0014(6) 0.0000(6)
C32 0.0196(9) 0.0302(9) 0.0287(9) -0.0140(7) -0.0031(7) 0.0027(7)
C33 0.0233(9) 0.0271(9) 0.0371(10) -0.0106(8) 0.0021(8) 0.0057(7)
C34 0.0267(10) 0.0213(8) 0.0348(10) -0.0115(7) 0.0142(8) -0.0039(7)
C35 0.0315(10) 0.0290(9) 0.0316(9) -0.0194(8) 0.0066(8) -0.0087(8)
C36 0.0226(9) 0.0264(8) 0.0241(8) -0.0132(7) -0.0012(7) -0.0008(7)
C37 0.0379(12) 0.0257(10) 0.0633(14) -0.0217(10) 0.0188(10) -0.0047(9)
C41 0.0148(8) 0.0247(8) 0.0191(8) -0.0070(6) -0.0013(6) 0.0006(6)
C42 0.0243(9) 0.0258(8) 0.0279(9) -0.0110(7) 0.0054(7) -0.0003(7)
C43 0.0305(10) 0.0236(9) 0.0375(10) -0.0092(8) 0.0046(8) -0.0016(8)
C44 0.0202(9) 0.0299(9) 0.0260(9) -0.0012(7) 0.0002(7) 0.0020(7)
C45 0.0203(9) 0.0433(10) 0.0192(8) -0.0111(8) 0.0007(7) -0.0011(8)
C46 0.0212(9) 0.0351(9) 0.0211(8) -0.0145(7) -0.0022(7) -0.0019(7)
C47 0.0335(11) 0.0365(11) 0.0379(11) 0.0006(9) 0.0095(9) -0.0033(9)

loop_
_atom_type_symbol
_atom_type_description
_atom_type_scat_dispersion_real
_atom_type_scat_dispersion_imag
_atom_type_scat_source
C C 0.0181 0.0091 'International Tables Vol C Tables 4.2.6.8 and 6.1.1.4'
H H 0.0000 0.0000 'International Tables Vol C Tables 4.2.6.8 and 6.1.1.4'
F F 0.0727 0.0534 'International Tables Vol C Tables 4.2.6.8 and 6.1.1.4'
Mn Mn -0.5299 2.8052 'International Tables Vol C Tables 4.2.6.8 and 6.1.1.4'
N N 0.0311 0.0180 'International Tables Vol C Tables 4.2.6.8 and 6.1.1.4'
O O 0.0492 0.0322 'International Tables Vol C Tables 4.2.6.8 and 6.1.1.4'
P P 0.2955 0.4335 'International Tables Vol C Tables 4.2.6.8 and 6.1.1.4'
S S 0.3331 0.5567 'International Tables Vol C Tables 4.2.6.8 and 6.1.1.4'

loop_
_exptl_crystal_face_index_h
_exptl_crystal_face_index_k
_exptl_crystal_face_index_l
_exptl_crystal_face_perp_dist
0 1 8 0.0236
0 -1 -8 0.0366
0 -8 -2 0.0487
0 8 2 0.0467
6 0 1 0.0549
-6 0 -1 0.0879

loop_
_geom_angle_atom_site_label_1
_geom_angle_atom_site_label_2
_geom_angle_atom_site_label_3
_geom_angle
_geom_angle_site_symmetry_1
_geom_angle_site_symmetry_3
_geom_angle_publ_flag
O1 Mn1 O1 180.0 2_666 . ?
O1 Mn1 O2 88.88(4) . . ?
O1 Mn1 O2 91.12(4) 2_666 . ?
O1 Mn1 O2 91.12(4) . 2_666 ?
O1 Mn1 O2 88.88(4) 2_666 2_666 ?
O1 Mn1 N12 85.16(4) . 2_666 ?
O1 Mn1 N12 94.84(4) 2_666 2_666 ?
O1 Mn1 N12 94.84(4) . . ?
O1 Mn1 N12 85.16(4) 2_666 . ?
O2 Mn1 O2 180.0 2_666 . ?
O2 Mn1 N12 86.31(5) . . ?
O2 Mn1 N12 86.31(5) 2_666 2_666 ?
O2 Mn1 N12 93.69(5) . 2_666 ?
O2 Mn1 N12 93.69(5) 2_666 . ?
N12 Mn1 N12 180.0 2_666 . ?
O2 S2 C14 101.79(8) . . ?
O3 S2 O2 113.85(7) . . ?
O3 S2 C14 104.12(9) . . ?
O4 S2 O2 115.16(8) . . ?
O4 S2 O3 115.93(8) . . ?
O4 S2 C14 103.54(9) . . ?
O1 P1 C1 111.55(7) . . ?
O1 P1 C31 110.72(7) . . ?
O1 P1 C41 110.72(7) . . ?
C31 P1 C1 107.21(8) . . ?
C31 P1 C41 107.87(8) . . ?
C41 P1 C1 108.63(8) . . ?
P1 O1 Mn1 145.07(7) . . ?
S2 O2 Mn1 128.94(7) . . ?
N12 N11 C7 116.98(13) . . ?
C11 N11 N12 111.57(13) . . ?
C11 N11 C7 127.96(14) . . ?
N11 N12 Mn1 133.54(10) . . ?
C13 N12 Mn1 121.54(11) . . ?
C13 N12 N11 104.27(13) . . ?
N22 N21 C7 122.31(13) . . ?
C21 N21 N22 112.11(14) . . ?
C21 N21 C7 125.55(14) . . ?
C23 N22 N21 103.47(14) . . ?
C2 C1 P1 120.31(12) . . ?
C6 C1 P1 119.88(13) . . ?
C6 C1 C2 119.74(15) . . ?
C1 C2 C7 121.39(14) . . ?
C3 C2 C1 118.90(15) . . ?
C3 C2 C7 119.61(15) . . ?
C2 C3 H3 119.7 . . ?
C4 C3 C2 120.68(16) . . ?
C4 C3 H3 119.7 . . ?
C3 C4 H4 119.8 . . ?
C5 C4 C3 120.35(16) . . ?
C5 C4 H4 119.8 . . ?
C4 C5 H5 120.2 . . ?
C4 C5 C6 119.69(16) . . ?
C6 C5 H5 120.2 . . ?
C1 C6 H6 119.7 . . ?
C5 C6 C1 120.64(17) . . ?
C5 C6 H6 119.7 . . ?
N11 C7 C2 109.24(12) . . ?
N11 C7 H7 107.4 . . ?
N21 C7 N11 111.36(13) . . ?
N21 C7 C2 113.78(13) . . ?
N21 C7 H7 107.4 . . ?
C2 C7 H7 107.4 . . ?
N11 C11 H11 126.4 . . ?
N11 C11 C12 107.26(15) . . ?
C12 C11 H11 126.4 . . ?
C11 C12 H12 127.5 . . ?
C11 C12 C13 105.04(15) . . ?
C13 C12 H12 127.5 . . ?
N12 C13 C12 111.82(15) . . ?
N12 C13 H13 124.1 . . ?
C12 C13 H13 124.1 . . ?
F1 C14 S2 111.78(13) . . ?
F1 C14 F2 108.01(16) . . ?
F1 C14 F3 106.99(17) . . ?
F2 C14 S2 111.41(14) . . ?
F2 C14 F3 108.00(15) . . ?
F3 C14 S2 110.46(13) . . ?
N21 C21 H21 126.5 . . ?
N21 C21 C22 107.08(16) . . ?
C22 C21 H21 126.5 . . ?
C21 C22 H22 127.7 . . ?
C21 C22 C23 104.56(15) . . ?
C23 C22 H22 127.7 . . ?
N22 C23 C22 112.77(16) . . ?
N22 C23 H23 123.6 . . ?
C22 C23 H23 123.6 . . ?
C32 C31 P1 118.27(13) . . ?
C32 C31 C36 119.38(15) . . ?
C36 C31 P1 122.34(13) . . ?
C31 C32 H32 120.1 . . ?
C33 C32 C31 119.76(17) . . ?
C33 C32 H32 120.1 . . ?
C32 C33 H33 119.3 . . ?
C32 C33 C34 121.46(17) . . ?
C34 C33 H33 119.3 . . ?
C33 C34 C37 120.84(19) . . ?
C35 C34 C33 118.25(16) . . ?
C35 C34 C37 120.88(19) . . ?
C34 C35 H35 119.5 . . ?
C36 C35 C34 121.04(17) . . ?
C36 C35 H35 119.5 . . ?
C31 C36 H36 119.9 . . ?
C35 C36 C31 120.11(17) . . ?
C35 C36 H36 119.9 . . ?
C34 C37 H37A 109.5 . . ?
C34 C37 H37B 109.5 . . ?
C34 C37 H37C 109.5 . . ?
H37A C37 H37B 109.5 . . ?
H37A C37 H37C 109.5 . . ?
H37B C37 H37C 109.5 . . ?
C42 C41 P1 118.50(13) . . ?
C42 C41 C46 119.27(16) . . ?
C46 C41 P1 122.20(13) . . ?
C41 C42 H42 120.0 . . ?
C43 C42 C41 119.97(16) . . ?
C43 C42 H42 120.0 . . ?
C42 C43 H43 119.4 . . ?
C42 C43 C44 121.22(18) . . ?
C44 C43 H43 119.4 . . ?
C43 C44 C47 120.41(19) . . ?
C45 C44 C43 118.43(17) . . ?
C45 C44 C47 121.13(18) . . ?
C44 C45 H45 119.5 . . ?
C44 C45 C46 121.03(16) . . ?
C46 C45 H45 119.5 . . ?
C41 C46 H46 120.0 . . ?
C45 C46 C41 120.07(17) . . ?
C45 C46 H46 120.0 . . ?
C44 C47 H47A 109.5 . . ?
C44 C47 H47B 109.5 . . ?
C44 C47 H47C 109.5 . . ?
H47A C47 H47B 109.5 . . ?
H47A C47 H47C 109.5 . . ?
H47B C47 H47C 109.5 . . ?

loop_
_geom_bond_atom_site_label_1
_geom_bond_atom_site_label_2
_geom_bond_distance
_geom_bond_site_symmetry_2
_geom_bond_publ_flag
Mn1 O1 2.1169(10) 2_666 ?
Mn1 O1 2.1169(10) . ?
Mn1 O2 2.2019(11) . ?
Mn1 O2 2.2019(11) 2_666 ?
Mn1 N12 2.3510(14) 2_666 ?
Mn1 N12 2.3511(14) . ?
S2 O2 1.4571(12) . ?
S2 O3 1.4344(13) . ?
S2 O4 1.4305(13) . ?
S2 C14 1.8322(19) . ?
P1 O1 1.5038(11) . ?
P1 C1 1.8051(17) . ?
P1 C31 1.7922(16) . ?
P1 C41 1.7942(17) . ?
F1 C14 1.326(2) . ?
F2 C14 1.326(2) . ?
F3 C14 1.329(2) . ?
N11 N12 1.3658(19) . ?
N11 C7 1.466(2) . ?
N11 C11 1.353(2) . ?
N12 C13 1.334(2) . ?
N21 N22 1.360(2) . ?
N21 C7 1.448(2) . ?
N21 C21 1.354(2) . ?
N22 C23 1.327(2) . ?
C1 C2 1.401(2) . ?
C1 C6 1.399(2) . ?
C2 C3 1.397(2) . ?
C2 C7 1.526(2) . ?
C3 H3 0.9300 . ?
C3 C4 1.389(3) . ?
C4 H4 0.9300 . ?
C4 C5 1.382(3) . ?
C5 H5 0.9300 . ?
C5 C6 1.385(3) . ?
C6 H6 0.9300 . ?
C7 H7 0.9800 . ?
C11 H11 0.9300 . ?
C11 C12 1.367(3) . ?
C12 H12 0.9300 . ?
C12 C13 1.396(3) . ?
C13 H13 0.9300 . ?
C21 H21 0.9300 . ?
C21 C22 1.361(3) . ?
C22 H22 0.9300 . ?
C22 C23 1.393(3) . ?
C23 H23 0.9300 . ?
C31 C32 1.392(2) . ?
C31 C36 1.394(2) . ?
C32 H32 0.9300 . ?
C32 C33 1.387(3) . ?
C33 H33 0.9300 . ?
C33 C34 1.392(3) . ?
C34 C35 1.390(3) . ?
C34 C37 1.509(2) . ?
C35 H35 0.9300 . ?
C35 C36 1.389(2) . ?
C36 H36 0.9300 . ?
C37 H37A 0.9600 . ?
C37 H37B 0.9600 . ?
C37 H37C 0.9600 . ?
C41 C42 1.393(2) . ?
C41 C46 1.399(2) . ?
C42 H42 0.9300 . ?
C42 C43 1.385(3) . ?
C43 H43 0.9300 . ?
C43 C44 1.396(3) . ?
C44 C45 1.388(3) . ?
C44 C47 1.505(3) . ?
C45 H45 0.9300 . ?
C45 C46 1.388(3) . ?
C46 H46 0.9300 . ?
C47 H47A 0.9600 . ?
C47 H47B 0.9600 . ?
C47 H47C 0.9600 . ?

loop_
_geom_torsion_atom_site_label_1
_geom_torsion_atom_site_label_2
_geom_torsion_atom_site_label_3
_geom_torsion_atom_site_label_4
_geom_torsion
_geom_torsion_site_symmetry_1
_geom_torsion_site_symmetry_2
_geom_torsion_site_symmetry_3
_geom_torsion_site_symmetry_4
_geom_torsion_publ_flag
Mn1 N12 C13 C12 172.57(12) . . . . ?
P1 C1 C2 C3 -176.84(12) . . . . ?
P1 C1 C2 C7 -0.6(2) . . . . ?
P1 C1 C6 C5 177.44(13) . . . . ?
P1 C31 C32 C33 -179.96(14) . . . . ?
P1 C31 C36 C35 179.77(13) . . . . ?
P1 C41 C42 C43 -177.31(15) . . . . ?
P1 C41 C46 C45 177.64(13) . . . . ?
O1 P1 C1 C2 53.06(14) . . . . ?
O1 P1 C1 C6 -123.94(13) . . . . ?
O1 P1 C31 C32 35.77(16) . . . . ?
O1 P1 C31 C36 -144.06(14) . . . . ?
O1 P1 C41 C42 36.56(16) . . . . ?
O1 P1 C41 C46 -141.35(14) . . . . ?
O2 S2 C14 F1 56.89(15) . . . . ?
O2 S2 C14 F2 -64.07(15) . . . . ?
O2 S2 C14 F3 175.90(14) . . . . ?
O3 S2 O2 Mn1 -53.02(12) . . . . ?
O3 S2 C14 F1 -61.69(15) . . . . ?
O3 S2 C14 F2 177.36(13) . . . . ?
O3 S2 C14 F3 57.32(16) . . . . ?
O4 S2 O2 Mn1 84.35(11) . . . . ?
O4 S2 C14 F1 176.69(13) . . . . ?
O4 S2 C14 F2 55.73(15) . . . . ?
O4 S2 C14 F3 -64.30(16) . . . . ?
N11 N12 C13 C12 0.6(2) . . . . ?
N11 C11 C12 C13 -1.3(2) . . . . ?
N12 N11 C7 N21 -162.81(13) . . . . ?
N12 N11 C7 C2 70.68(17) . . . . ?
N12 N11 C11 C12 1.8(2) . . . . ?
N21 N22 C23 C22 0.7(2) . . . . ?
N21 C21 C22 C23 0.4(2) . . . . ?
N22 N21 C7 N11 -76.83(19) . . . . ?
N22 N21 C7 C2 47.1(2) . . . . ?
N22 N21 C21 C22 0.0(2) . . . . ?
C1 P1 O1 Mn1 26.42(14) . . . . ?
C1 P1 C31 C32 157.66(14) . . . . ?
C1 P1 C31 C36 -22.17(16) . . . . ?
C1 P1 C41 C42 -86.25(15) . . . . ?
C1 P1 C41 C46 95.84(15) . . . . ?
C1 C2 C3 C4 -0.5(2) . . . . ?
C1 C2 C7 N11 -120.24(15) . . . . ?
C1 C2 C7 N21 114.64(16) . . . . ?
C2 C1 C6 C5 0.4(2) . . . . ?
C2 C3 C4 C5 0.2(3) . . . . ?
C3 C2 C7 N11 56.02(18) . . . . ?
C3 C2 C7 N21 -69.10(19) . . . . ?
C3 C4 C5 C6 0.3(3) . . . . ?
C4 C5 C6 C1 -0.7(3) . . . . ?
C6 C1 C2 C3 0.2(2) . . . . ?
C6 C1 C2 C7 176.45(14) . . . . ?
C7 N11 N12 Mn1 27.3(2) . . . . ?
C7 N11 N12 C13 -162.16(14) . . . . ?
C7 N11 C11 C12 159.83(16) . . . . ?
C7 N21 N22 C23 -178.98(16) . . . . ?
C7 N21 C21 C22 178.49(16) . . . . ?
C7 C2 C3 C4 -176.85(15) . . . . ?
C11 N11 N12 Mn1 -172.03(12) . . . . ?
C11 N11 N12 C13 -1.52(18) . . . . ?
C11 N11 C7 N21 40.2(2) . . . . ?
C11 N11 C7 C2 -86.30(19) . . . . ?
C11 C12 C13 N12 0.4(2) . . . . ?
C14 S2 O2 Mn1 -164.41(10) . . . . ?
C21 N21 N22 C23 -0.5(2) . . . . ?
C21 N21 C7 N11 104.87(18) . . . . ?
C21 N21 C7 C2 -131.15(17) . . . . ?
C21 C22 C23 N22 -0.7(2) . . . . ?
C31 P1 O1 Mn1 145.73(12) . . . . ?
C31 P1 C1 C2 -68.30(14) . . . . ?
C31 P1 C1 C6 114.69(13) . . . . ?
C31 P1 C41 C42 157.85(14) . . . . ?
C31 P1 C41 C46 -20.05(16) . . . . ?
C31 C32 C33 C34 0.5(3) . . . . ?
C32 C31 C36 C35 -0.1(3) . . . . ?
C32 C33 C34 C35 -0.6(3) . . . . ?
C32 C33 C34 C37 177.20(18) . . . . ?
C33 C34 C35 C36 0.4(3) . . . . ?
C34 C35 C36 C31 -0.1(3) . . . . ?
C36 C31 C32 C33 -0.1(3) . . . . ?
C37 C34 C35 C36 -177.39(17) . . . . ?
C41 P1 O1 Mn1 -94.68(13) . . . . ?
C41 P1 C1 C2 175.38(12) . . . . ?
C41 P1 C1 C6 -1.63(15) . . . . ?
C41 P1 C31 C32 -85.52(15) . . . . ?
C41 P1 C31 C36 94.65(15) . . . . ?
C41 C42 C43 C44 -0.2(3) . . . . ?
C42 C41 C46 C45 -0.2(3) . . . . ?
C42 C43 C44 C45 -0.6(3) . . . . ?
C42 C43 C44 C47 177.91(19) . . . . ?
C43 C44 C45 C46 1.0(3) . . . . ?
C44 C45 C46 C41 -0.6(3) . . . . ?
C46 C41 C42 C43 0.7(3) . . . . ?
C47 C44 C45 C46 -177.48(18) . . . . ?

loop_
_exptl_oxdiff_crystal_face_indexfrac_h
_exptl_oxdiff_crystal_face_indexfrac_k
_exptl_oxdiff_crystal_face_indexfrac_l
_exptl_oxdiff_crystal_face_x
_exptl_oxdiff_crystal_face_y
_exptl_oxdiff_crystal_face_z
-0.0000 1.0000 8.0000 -0.6874 0.7228 0.0410
0.0000 -1.0000 -8.0000 0.6874 -0.7228 -0.0410
0.0000 -8.0000 -2.0000 -0.7147 -0.5525 -0.3491
-0.0000 8.0000 2.0000 0.7147 0.5525 0.3491
6.0000 0.0000 1.0000 -0.2875 -0.2521 0.9099
-6.0000 -0.0000 -1.0000 0.2875 0.2521 -0.9099
